data_9016967
loop_
_publ_author_name
'Wadoski-Romeijn E'
'Armbruster, T.'

_publ_section_title
;
 Topotactic transformation and dehydration of the zeolite gismondine
 to a novel Ca feldspar structure
 Note: T = 25 C, Phase A, Path 1
;
_journal_name_full 'American Mineralogist'
_journal_page_first 1988
_journal_page_last 1997
_journal_volume 98
_journal_year 2013
_chemical_compound_source 'Rio Pian del Foco, Genova province, Italy'
_chemical_formula_sum 'Al2 Ca H9 O12.5 Si2'
_chemical_name_mineral Gismondine
_space_group_IT_number 14
_space_group_name_Hall '-P 2ybc'
_space_group_name_H-M_alt 'P 1 21/c 1'
_symmetry_space_group_name_H-M 'P 1 21/c 1'
_cell_angle_alpha 90
_cell_angle_beta 92.363
_cell_angle_gamma 90
_cell_formula_units_Z 4
_cell_length_a 10.0214
_cell_length_b 10.5997
_cell_length_c 9.8327
_cell_volume 1043.579
_database_code_amcsd 0020099
_diffrn_ambient_temperature 298.15
_exptl_crystal_density_diffrn 2.287
_cod_data_source_file inputs/fixed/downloads/05/05598.cif
_cod_data_source_block 05598
_cod_original_formula_sum 'Ca Si2 Al2 O12.5 H9'
_cod_database_code 9016967

loop_
_space_group_symop_operation_xyz
x,y,z
x,1/2-y,1/2+z
-x,1/2+y,1/2-z
-x,-y,-z

loop_
_atom_site_aniso_label
_atom_site_aniso_U_11
_atom_site_aniso_U_22
_atom_site_aniso_U_33
_atom_site_aniso_U_12
_atom_site_aniso_U_13
_atom_site_aniso_U_23
Ca1 0.03500 0.04330 0.01924 -0.01260 -0.00170 -0.00591
Ca2 0.03500 0.04330 0.01924 -0.01260 -0.00170 -0.00591
Si1 0.00866 0.00745 0.00761 0.00082 0.00013 -0.00021
Si2 0.00784 0.00858 0.00779 -0.00049 0.00033 0.00013
Al1 0.00838 0.00787 0.00793 -0.00134 0.00020 -0.00105
Al2 0.00976 0.00812 0.00735 0.00160 0.00069 0.00051
O1 0.02600 0.02590 0.00800 0.00460 0.00150 -0.00050
O2 0.00910 0.02220 0.02100 0.00000 0.00110 0.00460
O3 0.02350 0.01810 0.00880 -0.00150 0.00090 0.00120
O4 0.00850 0.02360 0.01830 -0.00190 0.00130 0.00340
O5 0.02330 0.01630 0.02400 -0.01010 -0.00080 -0.00130
O6 0.01690 0.01360 0.01980 -0.00130 0.00060 -0.00630
O7 0.02250 0.01080 0.01380 -0.00070 0.00000 -0.00430
O8 0.01430 0.01030 0.01340 0.00520 0.00130 0.00000
OW1 0.05010 0.02770 0.02440 -0.00220 0.00570 -0.00050
OW2 0.03420 0.02780 0.03340 0.00960 0.00630 0.00920
OW3 0.03670 0.03480 0.03500 -0.01380 -0.00220 0.00460
Wat4 0.02610 0.05400 0.08500 -0.00920 -0.01040 0.04700
Wat5 0.04500 0.02440 0.09900 -0.00930 -0.01900 0.01930
Wat6A 0.03200 0.05000 0.05200 -0.00600 0.00100 0.02700
Wat6B 0.03200 0.05000 0.05200 -0.00600 0.00100 0.02700

loop_
_atom_site_label
_atom_site_fract_x
_atom_site_fract_y
_atom_site_fract_z
_atom_site_occupancy
_atom_site_U_iso_or_equiv
_atom_site_type_symbol
_atom_site_attached_hydrogens
Ca1 0.71584 0.07706 0.35506 0.89800 0.03260 Ca 0
Ca2 0.76560 0.07350 0.34110 0.10200 0.03260 Ca 0
Si1 0.41466 0.11265 0.18172 1.00000 0.00791 Si 0
Si2 0.90803 0.86989 0.16043 1.00000 0.00807 Si 0
Al1 0.09669 0.11315 0.16898 1.00000 0.00806 Al 0
Al2 0.59069 0.86664 0.14869 1.00000 0.00840 Al 0
O1 0.07975 0.15644 0.00011 1.00000 0.01990 O 0
O2 0.26200 0.07645 0.21320 1.00000 0.01744 O 0
O3 0.43436 0.14800 0.02494 1.00000 0.01679 O 0
O4 0.24443 0.40355 0.30367 1.00000 0.01680 O 0
O5 0.00001 0.98590 0.21336 1.00000 0.02120 O 0
O6 0.04550 0.24264 0.26038 1.00000 0.01675 O 0
O7 0.46405 0.22850 0.27766 1.00000 0.01574 O 0
O8 0.51116 0.99406 0.22607 1.00000 0.01262 O 0
OW1 0.25920 0.10418 0.50260 1.00000 0.03400 O 0
OW2 0.59255 0.12702 0.54227 1.00000 0.03160 O 0
OW3 0.91067 0.11644 0.50028 1.00000 0.03560 O 0
Wat4 0.77200 0.23770 0.23500 0.50800 0.05530 O 2
Wat5 0.74170 0.31720 0.40440 0.49200 0.05700 O 2
Wat6A 0.77880 0.20360 0.16360 0.25000 0.04500 O 2
Wat6B 0.75170 0.16570 0.11530 0.25000 0.04500 O 2
H11 0.22200 0.18610 0.51400 1.00000 0.09600 H 0
H21 0.25800 0.10200 0.40530 1.00000 0.09400 H 0
H12 0.54500 0.20420 0.53400 1.00000 0.05800 H 0
H22 0.55600 0.07800 0.61200 1.00000 0.10100 H 0
H13 0.95100 0.19770 0.49600 1.00000 0.06800 H 0
H23 0.92600 0.07000 0.58000 1.00000 0.07300 H 0

loop_
_cod_changelog_entry_id
_cod_changelog_entry_author
_cod_changelog_entry_date
_cod_changelog_entry_text
1
;cod-tools version 3.8.0
Id: cif_guess_AMCSD_atom_types 9574 2023-05-10 09:00:05Z saulius
;
2023-05-10T18:57:33+03:00
;Derived atom types and hydrogen counts
from atom names that follow the AMCSD naming convention
(Wat == water, O-H == hydroxyl).
;

loop_
_cod_related_entry_id
_cod_related_entry_database
_cod_related_entry_code
1 AMCSD 0020099
